data_4066847
loop_
_publ_author_name
'Cabeza, Javier A.'
'del R\'io, Ignacio'
'Fern\'andez-Colinas, Jos\'e M.'
'P\'erez-Carre\~no, Enrique'
'S\'anchez-Vega, M. Gabriela'
'V\'azquez-Garc\'ia, Digna'

_publ_section_title
;
 Reactivity of [Os3(\m-H)2(CO)10] with N-Heterocyclic Carbenes: A Combined
 Experimental and DFT Computational Study&#x00A7;
;
_journal_issue 17
_journal_name_full Organometallics
_journal_page_first 3828
_journal_paper_doi 10.1021/om100679a
_journal_volume 29
_journal_year 2010
_chemical_formula_moiety 'C24 H14 N2 O9 Os3'
_chemical_formula_sum 'C24 H14 N2 O9 Os3'
_chemical_formula_weight 1044.98
_chemical_name_systematic
;
 ?
;
_space_group_IT_number 15
_symmetry_cell_setting monoclinic
_symmetry_space_group_name_Hall '-C 2yc'
_symmetry_space_group_name_H-M 'C 1 2/c 1'
_atom_sites_solution_hydrogens geom
_atom_sites_solution_primary direct
_atom_sites_solution_secondary difmap
_audit_creation_method SHELXL-97
_cell_angle_alpha 90.00
_cell_angle_beta 109.3100(10)
_cell_angle_gamma 90.00
_cell_formula_units_Z 8
_cell_length_a 35.5574(5)
_cell_length_b 7.88120(10)
_cell_length_c 22.7345(3)
_cell_measurement_reflns_used 11666
_cell_measurement_temperature 293(2)
_cell_measurement_theta_max 70.4842
_cell_measurement_theta_min 3.8406
_cell_volume 6012.59(14)
_computing_cell_refinement
;
CrysAlisPro, Oxford Diffraction Ltd.,
Version 1.171.33.32 (release 27-01-2009 CrysAlis171 .NET)
(compiled Jan 27 2009,14:17:37)
;
_computing_data_collection
;

CrysAlisPro, Oxford Diffraction Ltd.,
Version 1.171.33.32 (release 27-01-2009 CrysAlis171 .NET)
(compiled Jan 27 2009,14:17:37)
;
_computing_data_reduction
;
CrysAlisPro, Oxford Diffraction Ltd.,
Version 1.171.33.32 (release 27-01-2009 CrysAlis171 .NET)
(compiled Jan 27 2009,14:17:37)
;
_computing_molecular_graphics 'EUCLID (Spek, 1982)'
_computing_publication_material 'SHELXL-97 (Sheldrick, 1997)'
_computing_structure_refinement 'SHELXL-97 (Sheldrick, 1997)'
_computing_structure_solution 'DIRDIF-96 (Beurskens et al., 1996)'
_diffrn_ambient_temperature 293(2)
_diffrn_detector_area_resol_mean 8.2640
_diffrn_measured_fraction_theta_full 0.998
_diffrn_measured_fraction_theta_max 0.998
_diffrn_measurement_device_type 'Goniometer Xcalibur, detector: Onyx (Nova)'
_diffrn_radiation_monochromator mirror
_diffrn_radiation_source 'Nova (Cu) X-ray Source'
_diffrn_radiation_type 'Cu K\a'
_diffrn_radiation_wavelength 1.5418
_diffrn_reflns_av_R_equivalents 0.0461
_diffrn_reflns_av_sigmaI/netI 0.0316
_diffrn_reflns_limit_h_max 43
_diffrn_reflns_limit_h_min -43
_diffrn_reflns_limit_k_max 8
_diffrn_reflns_limit_k_min -9
_diffrn_reflns_limit_l_max 27
_diffrn_reflns_limit_l_min -27
_diffrn_reflns_number 24272
_diffrn_reflns_theta_full 70.60
_diffrn_reflns_theta_max 70.60
_diffrn_reflns_theta_min 4.09
_exptl_absorpt_coefficient_mu 23.850
_exptl_absorpt_correction_T_max 1.00000
_exptl_absorpt_correction_T_min 0.20696
_exptl_absorpt_correction_type multi-scan
_exptl_absorpt_process_details
;
CrysAlis RED, Oxford Diffraction Ltd.,
Version 1.171.33.32 (release 27-01-2009 CrysAlis171 .NET)
(compiled Jan 27 2009,14:17:37)
Empirical absorption correction using spherical harmonics,
 implemented in SCALE3 ABSPACK scaling algorithm.
;
_exptl_crystal_colour red
_exptl_crystal_density_diffrn 2.309
_exptl_crystal_density_method 'not measured'
_exptl_crystal_description prism
_exptl_crystal_F_000 3776
_exptl_crystal_size_max 0.042
_exptl_crystal_size_mid 0.027
_exptl_crystal_size_min 0.019
_refine_diff_density_max 2.492
_refine_diff_density_min -1.342
_refine_diff_density_rms 0.229
_refine_ls_extinction_method none
_refine_ls_goodness_of_fit_ref 1.022
_refine_ls_hydrogen_treatment mixed
_refine_ls_matrix_type full
_refine_ls_number_parameters 349
_refine_ls_number_reflns 5770
_refine_ls_number_restraints 0
_refine_ls_restrained_S_all 1.022
_refine_ls_R_factor_all 0.0426
_refine_ls_R_factor_gt 0.0341
_refine_ls_shift/su_max 0.002
_refine_ls_shift/su_mean 0.000
_refine_ls_structure_factor_coef Fsqd
_refine_ls_weighting_details 'calc w=1/[\s^2^(Fo^2^)+(0.0711P)^2^+0.0000P] where P=(Fo^2^+2Fc^2^)/3'
_refine_ls_weighting_scheme calc
_refine_ls_wR_factor_gt 0.0977
_refine_ls_wR_factor_ref 0.1023
_reflns_number_gt 4760
_reflns_number_total 5770
_reflns_threshold_expression >2\s(I)
_cod_data_source_file om100679a_si_002.cif
_cod_data_source_block d1503f_5_(3c)
_cod_original_sg_symbol_H-M 'C 2/c'
_cod_database_code 4066847

loop_
_symmetry_equiv_pos_as_xyz
'x, y, z'
'-x, y, -z+1/2'
'x+1/2, y+1/2, z'
'-x+1/2, y+1/2, -z+1/2'
'-x, -y, -z'
'x, -y, z-1/2'
'-x+1/2, -y+1/2, -z'
'x+1/2, -y+1/2, z-1/2'

loop_
_atom_site_label
_atom_site_type_symbol
_atom_site_fract_x
_atom_site_fract_y
_atom_site_fract_z
_atom_site_U_iso_or_equiv
_atom_site_adp_type
_atom_site_occupancy
_atom_site_symmetry_multiplicity
_atom_site_calc_flag
_atom_site_refinement_flags
C1 C 0.8454(2) 0.6201(10) 0.3467(3) 0.0426(15) Uani 1 1 d .
C2 C 0.8689(3) 0.5132(14) 0.2712(5) 0.069(3) Uani 1 1 d .
H2 H 0.8853 0.4952 0.2474 0.083 Uiso 1 1 calc R
C3 C 0.8335(3) 0.4416(14) 0.2638(5) 0.070(3) Uani 1 1 d .
H3 H 0.8209 0.3618 0.2336 0.084 Uiso 1 1 calc R
C11 C 0.7850(3) 0.7774(12) 0.3938(4) 0.056(2) Uani 1 1 d .
C12 C 0.8457(3) 0.9673(12) 0.3994(4) 0.056(2) Uani 1 1 d .
C21 C 0.8801(3) 0.4243(13) 0.5784(4) 0.067(2) Uani 1 1 d .
C22 C 0.9420(3) 0.6292(13) 0.5719(4) 0.065(2) Uani 1 1 d .
C23 C 0.9120(3) 0.3895(13) 0.4770(5) 0.065(2) Uani 1 1 d .
C31 C 0.8152(3) 1.0276(12) 0.5252(4) 0.058(2) Uani 1 1 d .
C32 C 0.8645(3) 0.8322(13) 0.6372(4) 0.064(2) Uani 1 1 d .
C33 C 0.8067(3) 0.6690(13) 0.5349(5) 0.068(2) Uani 1 1 d .
C34 C 0.8960(3) 0.9633(11) 0.5465(4) 0.0552(19) Uani 1 1 d .
C41 C 0.9102(2) 0.7271(13) 0.3447(4) 0.056(2) Uani 1 1 d .
C42 C 0.9082(3) 0.8962(17) 0.3300(6) 0.082(3) Uani 1 1 d .
H42 H 0.8848 0.9422 0.3030 0.099 Uiso 1 1 calc R
C43 C 0.9415(4) 0.998(2) 0.3558(8) 0.105(5) Uani 1 1 d .
H43 H 0.9392 1.1150 0.3491 0.126 Uiso 1 1 calc R
C44 C 0.9759(4) 0.935(2) 0.3893(8) 0.112(5) Uani 1 1 d .
H44 H 0.9981 1.0054 0.4042 0.135 Uiso 1 1 calc R
C45 C 0.9794(3) 0.763(2) 0.4026(7) 0.106(5) Uani 1 1 d .
H45 H 1.0038 0.7185 0.4268 0.128 Uiso 1 1 calc R
C46 C 0.9465(3) 0.6555(18) 0.3798(5) 0.081(3) Uani 1 1 d .
H46 H 0.9488 0.5396 0.3878 0.097 Uiso 1 1 calc R
C51 C 0.7808(2) 0.4615(10) 0.3123(3) 0.0469(17) Uani 1 1 d .
C52 C 0.7466(3) 0.5095(13) 0.2644(4) 0.059(2) Uani 1 1 d .
H52 H 0.7486 0.5714 0.2307 0.071 Uiso 1 1 calc R
C53 C 0.7099(3) 0.4651(15) 0.2672(5) 0.073(3) Uani 1 1 d .
H53 H 0.6871 0.4952 0.2346 0.087 Uiso 1 1 calc R
C54 C 0.7060(3) 0.3739(15) 0.3188(5) 0.070(2) Uani 1 1 d .
H54 H 0.6811 0.3459 0.3209 0.084 Uiso 1 1 calc R
C55 C 0.7402(3) 0.3285(12) 0.3654(4) 0.062(2) Uani 1 1 d .
H55 H 0.7383 0.2692 0.3997 0.075 Uiso 1 1 calc R
C56 C 0.7773(3) 0.3692(11) 0.3625(4) 0.0534(18) Uani 1 1 d .
H56 H 0.8002 0.3347 0.3942 0.064 Uiso 1 1 calc R
N1 N 0.8758(2) 0.6220(11) 0.3229(3) 0.0559(16) Uani 1 1 d .
N2 N 0.81845(19) 0.5061(9) 0.3092(3) 0.0479(14) Uani 1 1 d .
O11 O 0.75172(18) 0.7985(11) 0.3768(3) 0.078(2) Uani 1 1 d .
O12 O 0.8497(2) 1.1070(10) 0.3857(4) 0.0777(19) Uani 1 1 d .
O21 O 0.8720(3) 0.3452(12) 0.6153(4) 0.099(3) Uani 1 1 d .
O22 O 0.9724(3) 0.6728(12) 0.6027(4) 0.106(3) Uani 1 1 d .
O23 O 0.9266(3) 0.2944(11) 0.4540(5) 0.094(3) Uani 1 1 d .
O31 O 0.7961(2) 1.1463(11) 0.5109(4) 0.083(2) Uani 1 1 d .
O32 O 0.8733(3) 0.8339(13) 0.6895(3) 0.099(3) Uani 1 1 d .
O33 O 0.7819(3) 0.5717(11) 0.5261(4) 0.091(3) Uani 1 1 d .
O34 O 0.9232(2) 1.0351(10) 0.5466(4) 0.082(2) Uani 1 1 d .
Os1 Os 0.840541(9) 0.74765(4) 0.424029(13) 0.04155(11) Uani 1 1 d .
Os2 Os 0.890879(10) 0.56157(4) 0.516227(15) 0.04678(11) Uani 1 1 d .
Os3 Os 0.849487(10) 0.83448(4) 0.548101(14) 0.04525(11) Uani 1 1 d .
H100 H 0.836(3) 0.539(11) 0.458(4) 0.050 Uiso 1 1 d .
H200 H 0.895(3) 0.729(11) 0.474(4) 0.050 Uiso 1 1 d .

loop_
_atom_site_aniso_label
_atom_site_aniso_U_11
_atom_site_aniso_U_22
_atom_site_aniso_U_33
_atom_site_aniso_U_23
_atom_site_aniso_U_13
_atom_site_aniso_U_12
C1 0.038(3) 0.053(4) 0.039(3) -0.004(3) 0.014(3) 0.006(3)
C2 0.062(5) 0.087(7) 0.067(5) -0.029(5) 0.034(4) -0.008(5)
C3 0.067(5) 0.088(7) 0.061(5) -0.033(5) 0.030(4) -0.009(5)
C11 0.047(4) 0.067(5) 0.054(4) -0.014(4) 0.016(4) 0.001(4)
C12 0.052(4) 0.062(6) 0.051(4) -0.006(4) 0.012(3) 0.006(4)
C21 0.083(6) 0.064(6) 0.048(5) 0.007(4) 0.016(4) -0.002(5)
C22 0.051(5) 0.068(6) 0.063(5) 0.002(5) 0.000(4) -0.004(4)
C23 0.075(6) 0.055(5) 0.066(5) -0.006(4) 0.024(5) 0.006(5)
C31 0.056(5) 0.060(5) 0.059(5) -0.006(4) 0.022(4) -0.002(4)
C32 0.087(6) 0.069(6) 0.041(4) -0.001(4) 0.026(4) -0.007(5)
C33 0.072(6) 0.069(6) 0.074(6) -0.017(5) 0.039(5) -0.010(5)
C34 0.058(5) 0.045(4) 0.056(4) -0.003(4) 0.010(4) -0.006(4)
C41 0.037(4) 0.076(6) 0.058(4) -0.013(4) 0.020(3) -0.005(4)
C42 0.057(6) 0.086(8) 0.110(9) -0.004(7) 0.036(6) -0.001(5)
C43 0.075(8) 0.095(9) 0.169(14) -0.035(9) 0.071(9) -0.023(7)
C44 0.074(8) 0.131(14) 0.140(13) -0.042(11) 0.046(8) -0.039(9)
C45 0.040(5) 0.180(18) 0.089(8) 0.013(9) 0.008(5) -0.009(7)
C46 0.055(5) 0.099(9) 0.087(7) 0.016(6) 0.023(5) 0.004(5)
C51 0.042(4) 0.056(4) 0.043(4) -0.014(3) 0.015(3) -0.005(3)
C52 0.060(5) 0.071(6) 0.041(4) 0.000(4) 0.009(3) -0.004(4)
C53 0.045(4) 0.102(8) 0.061(5) -0.009(5) 0.003(4) -0.004(5)
C54 0.047(4) 0.085(7) 0.079(6) -0.009(5) 0.023(4) -0.006(5)
C55 0.066(5) 0.065(6) 0.059(5) -0.004(4) 0.026(4) -0.010(4)
C56 0.051(4) 0.056(5) 0.051(4) -0.006(4) 0.013(3) -0.001(4)
N1 0.046(3) 0.072(5) 0.052(4) -0.012(3) 0.020(3) -0.004(3)
N2 0.044(3) 0.058(4) 0.043(3) -0.008(3) 0.018(3) -0.006(3)
O11 0.038(3) 0.121(6) 0.071(4) -0.020(4) 0.011(3) 0.013(3)
O12 0.082(5) 0.058(4) 0.096(5) 0.005(4) 0.033(4) 0.007(4)
O21 0.130(8) 0.095(6) 0.077(5) 0.018(5) 0.041(5) -0.014(6)
O22 0.075(5) 0.104(6) 0.101(6) -0.004(5) -0.022(5) -0.019(5)
O23 0.104(6) 0.066(4) 0.125(7) -0.021(5) 0.055(6) 0.013(5)
O31 0.071(4) 0.078(5) 0.096(5) -0.001(4) 0.023(4) 0.013(4)
O32 0.131(7) 0.118(7) 0.048(4) 0.001(4) 0.028(4) -0.012(6)
O33 0.083(5) 0.091(6) 0.115(6) -0.025(5) 0.054(5) -0.042(5)
O34 0.066(4) 0.073(4) 0.106(6) 0.000(4) 0.026(4) -0.027(4)
Os1 0.03534(16) 0.0529(2) 0.03479(16) -0.00570(12) 0.00938(12) 0.00060(13)
Os2 0.04642(18) 0.0474(2) 0.04184(18) -0.00170(13) 0.00831(13) -0.00139(13)
Os3 0.04805(18) 0.0506(2) 0.03865(17) -0.00764(13) 0.01648(13) -0.00757(14)

loop_
_atom_type_symbol
_atom_type_description
_atom_type_scat_dispersion_real
_atom_type_scat_dispersion_imag
_atom_type_scat_source
C C 0.0181 0.0091 'International Tables Vol C Tables 4.2.6.8 and 6.1.1.4'
H H 0.0000 0.0000 'International Tables Vol C Tables 4.2.6.8 and 6.1.1.4'
N N 0.0311 0.0180 'International Tables Vol C Tables 4.2.6.8 and 6.1.1.4'
O O 0.0492 0.0322 'International Tables Vol C Tables 4.2.6.8 and 6.1.1.4'
Os Os -4.9801 6.2216 'International Tables Vol C Tables 4.2.6.8 and 6.1.1.4'

loop_
_geom_angle_atom_site_label_1
_geom_angle_atom_site_label_2
_geom_angle_atom_site_label_3
_geom_angle
N1 C1 N2 104.0(6)
N1 C1 Os1 129.0(6)
N2 C1 Os1 127.0(5)
C3 C2 N1 105.0(8)
C3 C2 H2 127.5
C2 C3 N2 109.0(8)
C2 C3 H3 125.5
O11 C11 Os1 178.1(8)
O12 C12 Os1 177.9(9)
O21 C21 Os2 177.0(10)
O22 C22 Os2 177.0(11)
O23 C23 Os2 175.6(10)
O31 C31 Os3 176.9(9)
O32 C32 Os3 178.8(10)
O33 C33 Os3 178.7(9)
O34 C34 Os3 178.5(9)
C42 C41 C46 119.9(10)
C42 C41 N1 120.8(9)
C46 C41 N1 119.4(10)
C41 C42 C43 119.5(12)
C41 C42 H42 120.2
C43 C42 H42 120.2
C44 C43 C42 121.7(15)
C44 C43 H43 119.2
C42 C43 H43 119.2
C43 C44 C45 119.9(13)
C43 C44 H44 120.0
C45 C44 H44 120.0
C44 C45 C46 120.6(12)
C44 C45 H45 119.7
C46 C45 H45 119.7
C41 C46 C45 118.0(12)
C41 C46 H46 121.0
C45 C46 H46 121.0
C56 C51 C52 119.6(8)
C56 C51 N2 121.0(7)
C52 C51 N2 119.5(7)
C53 C52 C51 119.5(9)
C53 C52 H52 120.2
C51 C52 H52 120.2
C52 C53 C54 121.3(9)
C52 C53 H53 119.3
C54 C53 H53 119.3
C55 C54 C53 117.9(9)
C55 C54 H54 121.1
C53 C54 H54 121.1
C54 C55 C56 121.3(9)
C54 C55 H55 119.4
C56 C55 H55 119.4
C55 C56 C51 120.3(8)
C55 C56 H56 119.8
C51 C56 H56 119.8
C1 N1 C2 112.5(7)
C1 N1 C41 125.0(7)
C2 N1 C41 122.5(7)
C1 N2 C3 109.5(7)
C1 N2 C51 127.4(6)
C3 N2 C51 123.1(7)
C12 Os1 C11 88.2(4)
C12 Os1 C1 98.8(3)
C11 Os1 C1 97.0(3)
C12 Os1 Os2 129.7(3)
C11 Os1 Os2 134.4(3)
C1 Os1 Os2 100.1(2)
C12 Os1 Os3 95.0(3)
C11 Os1 Os3 95.4(3)
C1 Os1 Os3 161.8(2)
Os2 Os1 Os3 61.797(12)
C23 Os2 C22 94.1(5)
C23 Os2 C21 98.6(5)
C22 Os2 C21 92.7(4)
C23 Os2 Os1 106.6(3)
C22 Os2 Os1 127.1(3)
C21 Os2 Os1 129.6(3)
C23 Os2 Os3 167.8(3)
C22 Os2 Os3 94.6(3)
C21 Os2 Os3 89.6(3)
Os1 Os2 Os3 61.198(11)
C31 Os3 C32 103.0(4)
C31 Os3 C33 95.5(4)
C32 Os3 C33 95.0(4)
C31 Os3 C34 92.8(4)
C32 Os3 C34 94.8(4)
C33 Os3 C34 165.4(4)
C31 Os3 Os1 94.0(3)
C32 Os3 Os1 162.9(3)
C33 Os3 Os1 81.9(3)
C34 Os3 Os1 85.6(3)
C31 Os3 Os2 150.9(3)
C32 Os3 Os2 106.1(3)
C33 Os3 Os2 84.1(3)
C34 Os3 Os2 82.8(3)
Os1 Os3 Os2 57.005(11)

loop_
_geom_bond_atom_site_label_1
_geom_bond_atom_site_label_2
_geom_bond_distance
C1 N1 1.360(10)
C1 N2 1.382(10)
C1 Os1 2.081(7)
C2 C3 1.337(14)
C2 N1 1.409(12)
C2 H2 0.9300
C3 N2 1.405(11)
C3 H3 0.9300
C11 O11 1.131(11)
C11 Os1 1.877(9)
C12 O12 1.165(12)
C12 Os1 1.847(10)
C21 O21 1.155(12)
C21 Os2 1.916(10)
C22 O22 1.130(12)
C22 Os2 1.916(9)
C23 O23 1.131(12)
C23 Os2 1.909(10)
C31 O31 1.139(12)
C31 Os3 1.911(10)
C32 O32 1.125(11)
C32 Os3 1.918(8)
C33 O33 1.136(12)
C33 Os3 1.950(10)
C34 O34 1.121(11)
C34 Os3 1.950(9)
C41 C42 1.370(16)
C41 C46 1.391(14)
C41 N1 1.425(11)
C42 C43 1.390(17)
C42 H42 0.9300
C43 C44 1.31(2)
C43 H43 0.9300
C44 C45 1.39(2)
C44 H44 0.9300
C45 C46 1.397(18)
C45 H45 0.9300
C46 H46 0.9300
C51 C56 1.392(12)
C51 C52 1.390(12)
C51 N2 1.410(10)
C52 C53 1.373(14)
C52 H52 0.9300
C53 C54 1.422(15)
C53 H53 0.9300
C54 C55 1.369(14)
C54 H54 0.9300
C55 C56 1.383(13)
C55 H55 0.9300
C56 H56 0.9300
Os1 Os2 2.6957(4)
Os1 Os3 2.8165(4)
Os1 H100 1.84(9)
Os1 H200 1.91(9)
Os2 Os3 2.8325(5)
Os2 H100 1.97(9)
Os2 H200 1.67(9)
